data_7245078
loop_
_publ_author_name
'Draoui, Youssef'
'Radi, Smaail'
'Tanan, Amine'
'Oulmidi, Afaf'
'Miras, Haralampos N.'
'Benabbes, Redouane'
'Ouahhoudo, Sabir'
'Mamri, Samira'
'Rotaru, Aurelian'
'Garcia, Yann'

_publ_section_title
;
 Novel family of bis-pyrazole coordination complexes as potent
 antibacterial and antifungal agents
;
_journal_issue 28
_journal_name_full 'RSC Advances'
_journal_page_first 17755
_journal_page_last 17764
_journal_paper_doi 10.1039/D2RA03414J
_journal_volume 12
_journal_year 2022
_chemical_formula_moiety 'C27 H37 Fe N11 S2'
_chemical_formula_sum 'C27 H37 Fe N11 S2'
_chemical_formula_weight 635.64
_space_group_crystal_system monoclinic
_space_group_IT_number 14
_space_group_name_Hall '-P 2ybc'
_space_group_name_H-M_alt 'P 1 21/c 1'
_atom_sites_solution_hydrogens geom
_atom_sites_solution_primary direct
_atom_sites_solution_secondary difmap
_audit_creation_method SHELXL-2018/3
_audit_update_record
;
2022-02-23 deposited with the CCDC.	2022-06-07 downloaded from the CCDC.
;
_cell_angle_alpha 90
_cell_angle_beta 111.244(5)
_cell_angle_gamma 90
_cell_formula_units_Z 4
_cell_length_a 11.817(4)
_cell_length_b 21.125(7)
_cell_length_c 14.003(5)
_cell_measurement_reflns_used 4460
_cell_measurement_temperature 150(2)
_cell_measurement_theta_max 22.652
_cell_measurement_theta_min 2.480
_cell_volume 3258.1(19)
_computing_cell_refinement 'Bruker SAINT'
_computing_data_collection 'Bruker APEX2'
_computing_data_reduction 'Bruker SAINT'
_computing_molecular_graphics 'Diamond 3.0'
_computing_publication_material WinGX
_computing_structure_refinement 'SHELXL-2018/3 (Sheldrick, 2018)'
_computing_structure_solution 'SHELXT 2014/5 (Sheldrick, 2014)'
_diffrn_ambient_temperature 150(2)
_diffrn_measured_fraction_theta_full 1.000
_diffrn_measured_fraction_theta_max 0.994
_diffrn_measurement_device_type 'Bruker APEX-II CCD'
_diffrn_measurement_method '\f and \w scans'
_diffrn_radiation_type MoK\a
_diffrn_radiation_wavelength 0.71073
_diffrn_reflns_av_R_equivalents 0.0547
_diffrn_reflns_av_unetI/netI 0.0558
_diffrn_reflns_Laue_measured_fraction_full 1.000
_diffrn_reflns_Laue_measured_fraction_max 0.994
_diffrn_reflns_limit_h_max 14
_diffrn_reflns_limit_h_min -14
_diffrn_reflns_limit_k_max 26
_diffrn_reflns_limit_k_min -26
_diffrn_reflns_limit_l_max 17
_diffrn_reflns_limit_l_min -17
_diffrn_reflns_number 25793
_diffrn_reflns_point_group_measured_fraction_full 1.000
_diffrn_reflns_point_group_measured_fraction_max 0.994
_diffrn_reflns_theta_full 25.242
_diffrn_reflns_theta_max 26.571
_diffrn_reflns_theta_min 1.834
_diffrn_source 'fine-focus sealed tube'
_exptl_absorpt_coefficient_mu 0.627
_exptl_absorpt_correction_T_max 0.7454
_exptl_absorpt_correction_T_min 0.6793
_exptl_absorpt_correction_type empirical
_exptl_absorpt_process_details SADABS
_exptl_crystal_colour red
_exptl_crystal_density_diffrn 1.296
_exptl_crystal_description block
_exptl_crystal_F_000 1336
_exptl_crystal_size_max 0.190
_exptl_crystal_size_mid 0.150
_exptl_crystal_size_min 0.130
_refine_diff_density_max 0.790
_refine_diff_density_min -0.627
_refine_diff_density_rms 0.068
_refine_ls_extinction_method none
_refine_ls_goodness_of_fit_ref 1.034
_refine_ls_hydrogen_treatment constr
_refine_ls_matrix_type full
_refine_ls_number_parameters 377
_refine_ls_number_reflns 6763
_refine_ls_number_restraints 0
_refine_ls_restrained_S_all 1.034
_refine_ls_R_factor_all 0.0768
_refine_ls_R_factor_gt 0.0448
_refine_ls_shift/su_max 0.001
_refine_ls_shift/su_mean 0.000
_refine_ls_structure_factor_coef Fsqd
_refine_ls_weighting_details 'w=1/[\s^2^(Fo^2^)+(0.0497P)^2^+1.8075P] where P=(Fo^2^+2Fc^2^)/3'
_refine_ls_weighting_scheme calc
_refine_ls_wR_factor_gt 0.1033
_refine_ls_wR_factor_ref 0.1171
_reflns_Friedel_coverage 0.000
_reflns_number_gt 4752
_reflns_number_total 6763
_reflns_threshold_expression 'I > 2\s(I)'
_cod_data_source_file d2ra03414j2.cif
_cod_data_source_block shelx_CCDC1
_cod_original_cell_volume 3258(2)
_cod_original_sg_symbol_H-M 'P 21/c'
_cod_database_code 7245078
_shelx_shelxl_version_number 2018/3
_shelx_space_group_comment
;
The symmetry employed for this shelxl refinement is uniquely defined
by the following loop, which should always be used as a source of
symmetry information in preference to the above space-group names.
They are only intended as comments.
;
_shelx_estimated_absorpt_t_min 0.890
_shelx_estimated_absorpt_t_max 0.923

loop_
_space_group_symop_operation_xyz
'x, y, z'
'-x, y+1/2, -z+1/2'
'-x, -y, -z'
'x, -y-1/2, z-1/2'

loop_
_atom_site_label
_atom_site_type_symbol
_atom_site_fract_x
_atom_site_fract_y
_atom_site_fract_z
_atom_site_U_iso_or_equiv
_atom_site_adp_type
_atom_site_occupancy
_atom_site_site_symmetry_order
_atom_site_calc_flag
_atom_site_refinement_flags_posn
_atom_site_refinement_flags_adp
_atom_site_refinement_flags_occupancy
_atom_site_disorder_assembly
_atom_site_disorder_group
C1 C -0.0446(3) 0.42377(18) 0.4368(2) 0.0417(9) Uani 1 1 d . . . . .
H1A H -0.099459 0.460134 0.414938 0.063 Uiso 1 1 calc R U . . .
H1B H -0.014914 0.420236 0.511615 0.063 Uiso 1 1 calc R U . . .
H1C H -0.088318 0.385044 0.406049 0.063 Uiso 1 1 calc R U . . .
C2 C -0.0610(3) 0.4689(2) 0.2258(2) 0.0575(11) Uani 1 1 d . . . . .
H2A H -0.119641 0.434186 0.213090 0.086 Uiso 1 1 calc R U . . .
H2B H -0.044665 0.477642 0.163316 0.086 Uiso 1 1 calc R U . . .
H2C H -0.094534 0.506917 0.245904 0.086 Uiso 1 1 calc R U . . .
C3 C 0.0537(3) 0.45078(16) 0.3095(2) 0.0336(7) Uani 1 1 d . . . . .
C4 C 0.1723(2) 0.44984(15) 0.3131(2) 0.0300(7) Uani 1 1 d . . . . .
H4 H 0.200022 0.459946 0.259200 0.036 Uiso 1 1 calc R U . . .
C5 C 0.2427(2) 0.43097(12) 0.41240(19) 0.0199(6) Uani 1 1 d . . . . .
C6 C 0.3737(2) 0.42130(12) 0.46171(18) 0.0182(5) Uani 1 1 d . . . . .
C7 C 0.4683(2) 0.43074(12) 0.42580(19) 0.0186(6) Uani 1 1 d . . . . .
H7 H 0.462120 0.446060 0.360303 0.022 Uiso 1 1 calc R U . . .
C8 C 0.5727(2) 0.41318(12) 0.50528(19) 0.0188(5) Uani 1 1 d . . . . .
C9 C 0.7012(2) 0.41118(14) 0.5107(2) 0.0266(6) Uani 1 1 d . . . . .
H9A H 0.754875 0.426957 0.577655 0.040 Uiso 1 1 calc R U . . .
H9B H 0.709803 0.437805 0.456464 0.040 Uiso 1 1 calc R U . . .
H9C H 0.723279 0.367479 0.501722 0.040 Uiso 1 1 calc R U . . .
C10 C 0.6123(2) 0.37227(13) 0.68555(19) 0.0218(6) Uani 1 1 d . . . . .
H10A H 0.695123 0.362830 0.687414 0.026 Uiso 1 1 calc R U . . .
H10B H 0.577319 0.332555 0.700385 0.026 Uiso 1 1 calc R U . . .
C11 C 0.6199(3) 0.42116(13) 0.76799(19) 0.0256(6) Uani 1 1 d . . . . .
H11A H 0.669980 0.457506 0.762284 0.031 Uiso 1 1 calc R U . . .
H11B H 0.537582 0.437014 0.758064 0.031 Uiso 1 1 calc R U . . .
C12 C 0.8075(3) 0.39349(18) 0.9088(2) 0.0459(9) Uani 1 1 d . . . . .
H12A H 0.836003 0.434208 0.944427 0.055 Uiso 1 1 calc R U . . .
H12B H 0.835603 0.391170 0.850369 0.055 Uiso 1 1 calc R U . . .
C13 C 0.8653(4) 0.3389(2) 0.9833(3) 0.0743(14) Uani 1 1 d . . . . .
H13A H 0.836261 0.340492 1.041286 0.089 Uiso 1 1 calc R U . . .
H13B H 0.954566 0.344281 1.011267 0.089 Uiso 1 1 calc R U . . .
C14 C 0.8338(5) 0.2737(3) 0.9303(4) 0.0966(19) Uani 1 1 d . . . . .
H14A H 0.745649 0.267311 0.905336 0.145 Uiso 1 1 calc R U . . .
H14B H 0.873898 0.240262 0.979486 0.145 Uiso 1 1 calc R U . . .
H14C H 0.861724 0.272029 0.872455 0.145 Uiso 1 1 calc R U . . .
C15 C 0.6241(3) 0.41781(15) 0.9428(2) 0.0337(7) Uani 1 1 d . . . . .
H15A H 0.632958 0.464447 0.945385 0.040 Uiso 1 1 calc R U . . .
H15B H 0.671889 0.401058 1.011724 0.040 Uiso 1 1 calc R U . . .
C16 C 0.4893(3) 0.40098(13) 0.9166(2) 0.0275(6) Uani 1 1 d . . . . .
H16A H 0.469541 0.405007 0.979270 0.033 Uiso 1 1 calc R U . . .
H16B H 0.438528 0.431716 0.865727 0.033 Uiso 1 1 calc R U . . .
C17 C 0.5679(3) 0.27663(15) 1.0370(2) 0.0373(8) Uani 1 1 d . . . . .
H17A H 0.654801 0.278999 1.049035 0.056 Uiso 1 1 calc R U . . .
H17B H 0.550159 0.236318 1.063308 0.056 Uiso 1 1 calc R U . . .
H17C H 0.545441 0.311710 1.072401 0.056 Uiso 1 1 calc R U . . .
C18 C 0.4967(3) 0.28097(14) 0.9248(2) 0.0279(7) Uani 1 1 d . . . . .
C19 C 0.4557(3) 0.23418(14) 0.8530(2) 0.0300(7) Uani 1 1 d . . . . .
H19 H 0.467100 0.189870 0.863728 0.036 Uiso 1 1 calc R U . . .
C20 C 0.3935(2) 0.26511(13) 0.7602(2) 0.0237(6) Uani 1 1 d . . . . .
C21 C 0.3304(2) 0.23924(13) 0.6590(2) 0.0240(6) Uani 1 1 d . . . . .
C22 C 0.3114(3) 0.17649(14) 0.6248(2) 0.0318(7) Uani 1 1 d . . . . .
H22 H 0.338688 0.139256 0.664547 0.038 Uiso 1 1 calc R U . . .
C23 C 0.2445(3) 0.18009(14) 0.5211(2) 0.0312(7) Uani 1 1 d . . . . .
C24 C 0.1957(3) 0.12883(15) 0.4420(3) 0.0434(8) Uani 1 1 d . . . . .
H24A H 0.106940 0.131568 0.412523 0.065 Uiso 1 1 calc R U . . .
H24B H 0.219658 0.087349 0.474388 0.065 Uiso 1 1 calc R U . . .
H24C H 0.228805 0.134210 0.387677 0.065 Uiso 1 1 calc R U . . .
C25 C 0.1647(3) 0.27086(16) 0.3978(2) 0.0396(8) Uani 1 1 d . . . . .
H25A H 0.139360 0.237645 0.345438 0.059 Uiso 1 1 calc R U . . .
H25B H 0.219334 0.300395 0.381837 0.059 Uiso 1 1 calc R U . . .
H25C H 0.093076 0.293752 0.398897 0.059 Uiso 1 1 calc R U . . .
C26 C 0.0373(3) 0.33827(15) 0.6746(2) 0.0323(7) Uani 1 1 d . . . . .
C27 C 0.3428(2) 0.51875(14) 0.73248(19) 0.0233(6) Uani 1 1 d . . . . .
N1 N 0.2789(2) 0.27958(11) 0.58132(17) 0.0251(5) Uani 1 1 d . . . . .
N2 N 0.2274(2) 0.24242(11) 0.49722(17) 0.0269(5) Uani 1 1 d . . . . .
N3 N 0.3960(2) 0.32814(10) 0.77336(16) 0.0217(5) Uani 1 1 d . . . . .
N4 N 0.4591(2) 0.33711(11) 0.87565(16) 0.0233(5) Uani 1 1 d . . . . .
N5 N 0.6737(2) 0.39260(12) 0.86921(17) 0.0304(6) Uani 1 1 d . . . . .
N6 N 0.53808(19) 0.39443(10) 0.58363(15) 0.0187(5) Uani 1 1 d . . . . .
N7 N 0.41540(18) 0.39935(10) 0.55800(15) 0.0189(5) Uani 1 1 d . . . . .
N8 N 0.17336(19) 0.41990(11) 0.46824(16) 0.0225(5) Uani 1 1 d . . . . .
N9 N 0.0578(2) 0.43253(12) 0.40371(17) 0.0277(6) Uani 1 1 d . . . . .
N10 N 0.1211(2) 0.35955(13) 0.66026(18) 0.0344(6) Uani 1 1 d . . . . .
N11 N 0.3053(2) 0.47104(11) 0.69258(17) 0.0269(5) Uani 1 1 d . . . . .
Fe1 Fe 0.27558(3) 0.38023(2) 0.62728(3) 0.02113(12) Uani 1 1 d . . . . .
S1 S 0.39546(8) 0.58592(4) 0.78812(6) 0.0429(2) Uani 1 1 d . . . . .
S2 S -0.07832(7) 0.30830(5) 0.69615(7) 0.0536(3) Uani 1 1 d . . . . .

loop_
_atom_site_aniso_label
_atom_site_aniso_U_11
_atom_site_aniso_U_22
_atom_site_aniso_U_33
_atom_site_aniso_U_23
_atom_site_aniso_U_13
_atom_site_aniso_U_12
C1 0.0230(16) 0.067(2) 0.0380(18) 0.0188(17) 0.0141(14) 0.0069(16)
C2 0.0281(18) 0.106(3) 0.0307(18) 0.021(2) 0.0019(15) 0.010(2)
C3 0.0254(15) 0.050(2) 0.0239(15) 0.0094(14) 0.0065(13) 0.0046(14)
C4 0.0246(15) 0.0433(19) 0.0213(14) 0.0062(13) 0.0073(12) -0.0003(14)
C5 0.0198(13) 0.0202(14) 0.0192(13) 0.0004(11) 0.0065(11) -0.0016(11)
C6 0.0225(13) 0.0155(13) 0.0156(12) -0.0013(10) 0.0058(11) 0.0002(11)
C7 0.0236(14) 0.0180(13) 0.0156(13) 0.0004(10) 0.0087(11) 0.0014(11)
C8 0.0232(14) 0.0163(13) 0.0185(13) -0.0021(11) 0.0095(11) -0.0009(11)
C9 0.0230(14) 0.0363(17) 0.0225(14) 0.0068(13) 0.0105(12) 0.0030(13)
C10 0.0213(13) 0.0265(15) 0.0171(13) 0.0043(11) 0.0064(11) 0.0021(12)
C11 0.0327(16) 0.0246(15) 0.0178(14) 0.0016(12) 0.0068(12) -0.0026(13)
C12 0.0335(18) 0.071(3) 0.0275(17) 0.0108(17) 0.0047(14) -0.0036(17)
C13 0.051(2) 0.120(4) 0.049(2) 0.036(3) 0.014(2) 0.023(3)
C14 0.122(4) 0.103(4) 0.093(4) 0.056(3) 0.073(4) 0.064(4)
C15 0.0457(19) 0.0345(18) 0.0193(15) 0.0012(13) 0.0098(14) -0.0047(15)
C16 0.0420(17) 0.0242(15) 0.0161(13) 0.0006(12) 0.0101(13) 0.0020(13)
C17 0.054(2) 0.0358(18) 0.0194(15) 0.0079(14) 0.0096(15) 0.0024(16)
C18 0.0352(16) 0.0280(16) 0.0221(15) 0.0084(13) 0.0125(13) 0.0033(13)
C19 0.0402(18) 0.0225(15) 0.0267(15) 0.0046(13) 0.0113(14) 0.0017(13)
C20 0.0277(15) 0.0209(15) 0.0241(14) 0.0023(12) 0.0112(12) 0.0005(12)
C21 0.0273(15) 0.0219(15) 0.0241(14) 0.0007(12) 0.0111(12) -0.0024(12)
C22 0.0373(17) 0.0214(15) 0.0355(17) 0.0001(13) 0.0117(14) -0.0008(13)
C23 0.0327(17) 0.0253(16) 0.0369(17) -0.0059(14) 0.0141(14) -0.0061(13)
C24 0.052(2) 0.0315(19) 0.0426(19) -0.0134(15) 0.0126(17) -0.0079(16)
C25 0.047(2) 0.0379(19) 0.0235(16) -0.0022(14) 0.0001(15) -0.0058(16)
C26 0.0301(16) 0.045(2) 0.0228(15) 0.0140(14) 0.0111(13) 0.0123(15)
C27 0.0232(14) 0.0310(17) 0.0156(13) 0.0058(12) 0.0068(11) 0.0060(13)
N1 0.0279(13) 0.0241(13) 0.0224(12) -0.0029(10) 0.0079(10) -0.0047(10)
N2 0.0282(13) 0.0260(13) 0.0227(12) -0.0040(10) 0.0047(11) -0.0073(11)
N3 0.0266(12) 0.0214(12) 0.0156(11) 0.0008(9) 0.0059(10) -0.0003(10)
N4 0.0322(13) 0.0226(12) 0.0153(11) 0.0036(9) 0.0090(10) 0.0016(10)
N5 0.0321(13) 0.0381(15) 0.0183(12) 0.0064(11) 0.0057(10) -0.0013(12)
N6 0.0195(11) 0.0213(12) 0.0156(11) 0.0022(9) 0.0068(9) 0.0029(9)
N7 0.0181(11) 0.0211(12) 0.0175(11) 0.0016(9) 0.0062(9) -0.0006(9)
N8 0.0176(11) 0.0290(13) 0.0200(12) 0.0043(10) 0.0057(10) 0.0024(10)
N9 0.0197(12) 0.0389(15) 0.0244(12) 0.0079(11) 0.0078(10) 0.0044(11)
N10 0.0323(14) 0.0457(17) 0.0279(14) 0.0092(12) 0.0143(12) 0.0038(12)
N11 0.0324(13) 0.0250(14) 0.0230(12) 0.0011(11) 0.0098(11) 0.0043(11)
Fe1 0.0241(2) 0.0215(2) 0.0195(2) 0.00158(17) 0.00999(16) -0.00006(17)
S1 0.0608(6) 0.0400(5) 0.0308(4) -0.0141(4) 0.0203(4) -0.0170(4)
S2 0.0266(4) 0.0849(8) 0.0525(6) 0.0337(5) 0.0181(4) 0.0098(5)

loop_
_atom_type_symbol
_atom_type_description
_atom_type_scat_dispersion_real
_atom_type_scat_dispersion_imag
_atom_type_scat_source
C C 0.0033 0.0016 'International Tables Vol C Tables 4.2.6.8 and 6.1.1.4'
H H 0.0000 0.0000 'International Tables Vol C Tables 4.2.6.8 and 6.1.1.4'
N N 0.0061 0.0033 'International Tables Vol C Tables 4.2.6.8 and 6.1.1.4'
Fe Fe 0.3463 0.8444 'International Tables Vol C Tables 4.2.6.8 and 6.1.1.4'
S S 0.1246 0.1234 'International Tables Vol C Tables 4.2.6.8 and 6.1.1.4'

loop_
_geom_angle_atom_site_label_1
_geom_angle_atom_site_label_2
_geom_angle_atom_site_label_3
_geom_angle
_geom_angle_site_symmetry_1
_geom_angle_site_symmetry_3
_geom_angle_publ_flag
N9 C1 H1A 109.5 . . ?
N9 C1 H1B 109.5 . . ?
H1A C1 H1B 109.5 . . ?
N9 C1 H1C 109.5 . . ?
H1A C1 H1C 109.5 . . ?
H1B C1 H1C 109.5 . . ?
C3 C2 H2A 109.5 . . ?
C3 C2 H2B 109.5 . . ?
H2A C2 H2B 109.5 . . ?
C3 C2 H2C 109.5 . . ?
H2A C2 H2C 109.5 . . ?
H2B C2 H2C 109.5 . . ?
N9 C3 C4 106.3(2) . . ?
N9 C3 C2 122.7(3) . . ?
C4 C3 C2 131.0(3) . . ?
C3 C4 C5 105.7(2) . . ?
C3 C4 H4 127.1 . . ?
C5 C4 H4 127.1 . . ?
N8 C5 C4 111.2(2) . . ?
N8 C5 C6 117.8(2) . . ?
C4 C5 C6 131.1(2) . . ?
N7 C6 C7 111.2(2) . . ?
N7 C6 C5 117.6(2) . . ?
C7 C6 C5 131.2(2) . . ?
C8 C7 C6 105.6(2) . . ?
C8 C7 H7 127.2 . . ?
C6 C7 H7 127.2 . . ?
N6 C8 C7 106.6(2) . . ?
N6 C8 C9 123.2(2) . . ?
C7 C8 C9 130.1(2) . . ?
C8 C9 H9A 109.5 . . ?
C8 C9 H9B 109.5 . . ?
H9A C9 H9B 109.5 . . ?
C8 C9 H9C 109.5 . . ?
H9A C9 H9C 109.5 . . ?
H9B C9 H9C 109.5 . . ?
N6 C10 C11 111.9(2) . . ?
N6 C10 H10A 109.2 . . ?
C11 C10 H10A 109.2 . . ?
N6 C10 H10B 109.2 . . ?
C11 C10 H10B 109.2 . . ?
H10A C10 H10B 107.9 . . ?
N5 C11 C10 109.9(2) . . ?
N5 C11 H11A 109.7 . . ?
C10 C11 H11A 109.7 . . ?
N5 C11 H11B 109.7 . . ?
C10 C11 H11B 109.7 . . ?
H11A C11 H11B 108.2 . . ?
N5 C12 C13 113.4(3) . . ?
N5 C12 H12A 108.9 . . ?
C13 C12 H12A 108.9 . . ?
N5 C12 H12B 108.9 . . ?
C13 C12 H12B 108.9 . . ?
H12A C12 H12B 107.7 . . ?
C12 C13 C14 111.9(3) . . ?
C12 C13 H13A 109.2 . . ?
C14 C13 H13A 109.2 . . ?
C12 C13 H13B 109.2 . . ?
C14 C13 H13B 109.2 . . ?
H13A C13 H13B 107.9 . . ?
C13 C14 H14A 109.5 . . ?
C13 C14 H14B 109.5 . . ?
H14A C14 H14B 109.5 . . ?
C13 C14 H14C 109.5 . . ?
H14A C14 H14C 109.5 . . ?
H14B C14 H14C 109.5 . . ?
N5 C15 C16 113.1(2) . . ?
N5 C15 H15A 109.0 . . ?
C16 C15 H15A 109.0 . . ?
N5 C15 H15B 109.0 . . ?
C16 C15 H15B 109.0 . . ?
H15A C15 H15B 107.8 . . ?
N4 C16 C15 113.1(2) . . ?
N4 C16 H16A 109.0 . . ?
C15 C16 H16A 109.0 . . ?
N4 C16 H16B 109.0 . . ?
C15 C16 H16B 109.0 . . ?
H16A C16 H16B 107.8 . . ?
C18 C17 H17A 109.5 . . ?
C18 C17 H17B 109.5 . . ?
H17A C17 H17B 109.5 . . ?
C18 C17 H17C 109.5 . . ?
H17A C17 H17C 109.5 . . ?
H17B C17 H17C 109.5 . . ?
N4 C18 C19 107.1(2) . . ?
N4 C18 C17 122.8(3) . . ?
C19 C18 C17 130.1(3) . . ?
C18 C19 C20 105.8(3) . . ?
C18 C19 H19 127.1 . . ?
C20 C19 H19 127.1 . . ?
N3 C20 C19 111.0(2) . . ?
N3 C20 C21 119.1(2) . . ?
C19 C20 C21 130.0(3) . . ?
N1 C21 C22 110.8(2) . . ?
N1 C21 C20 118.4(2) . . ?
C22 C21 C20 130.9(3) . . ?
C23 C22 C21 105.5(3) . . ?
C23 C22 H22 127.2 . . ?
C21 C22 H22 127.2 . . ?
N2 C23 C22 106.9(2) . . ?
N2 C23 C24 122.3(3) . . ?
C22 C23 C24 130.9(3) . . ?
C23 C24 H24A 109.5 . . ?
C23 C24 H24B 109.5 . . ?
H24A C24 H24B 109.5 . . ?
C23 C24 H24C 109.5 . . ?
H24A C24 H24C 109.5 . . ?
H24B C24 H24C 109.5 . . ?
N2 C25 H25A 109.5 . . ?
N2 C25 H25B 109.5 . . ?
H25A C25 H25B 109.5 . . ?
N2 C25 H25C 109.5 . . ?
H25A C25 H25C 109.5 . . ?
H25B C25 H25C 109.5 . . ?
N10 C26 S2 179.2(3) . . ?
N11 C27 S1 179.8(3) . . ?
C21 N1 N2 105.3(2) . . ?
C21 N1 Fe1 115.00(18) . . ?
N2 N1 Fe1 138.72(18) . . ?
C23 N2 N1 111.5(2) . . ?
C23 N2 C25 128.2(2) . . ?
N1 N2 C25 120.3(2) . . ?
C20 N3 N4 104.9(2) . . ?
C20 N3 Fe1 112.10(17) . . ?
N4 N3 Fe1 142.24(17) . . ?
C18 N4 N3 111.3(2) . . ?
C18 N4 C16 128.1(2) . . ?
N3 N4 C16 120.2(2) . . ?
C11 N5 C15 113.0(2) . . ?
C11 N5 C12 113.0(2) . . ?
C15 N5 C12 112.3(2) . . ?
C8 N6 N7 111.5(2) . . ?
C8 N6 C10 129.3(2) . . ?
N7 N6 C10 119.17(19) . . ?
C6 N7 N6 105.02(19) . . ?
C6 N7 Fe1 116.06(16) . . ?
N6 N7 Fe1 138.91(16) . . ?
C5 N8 N9 104.8(2) . . ?
C5 N8 Fe1 114.52(16) . . ?
N9 N8 Fe1 140.38(16) . . ?
C3 N9 N8 111.9(2) . . ?
C3 N9 C1 127.2(2) . . ?
N8 N9 C1 120.9(2) . . ?
C26 N10 Fe1 169.3(3) . . ?
C27 N11 Fe1 168.1(2) . . ?
N10 Fe1 N11 96.71(10) . . ?
N10 Fe1 N1 88.41(10) . . ?
N11 Fe1 N1 168.85(9) . . ?
N10 Fe1 N7 168.02(9) . . ?
N11 Fe1 N7 89.46(9) . . ?
N1 Fe1 N7 87.36(8) . . ?
N10 Fe1 N8 95.58(9) . . ?
N11 Fe1 N8 92.04(9) . . ?
N1 Fe1 N8 97.33(8) . . ?
N7 Fe1 N8 73.88(8) . . ?
N10 Fe1 N3 90.67(9) . . ?
N11 Fe1 N3 95.60(9) . . ?
N1 Fe1 N3 74.37(8) . . ?
N7 Fe1 N3 98.97(8) . . ?
N8 Fe1 N3 169.51(8) . . ?

loop_
_geom_bond_atom_site_label_1
_geom_bond_atom_site_label_2
_geom_bond_distance
_geom_bond_site_symmetry_2
_geom_bond_publ_flag
C1 N9 1.455(3) . ?
C1 H1A 0.9800 . ?
C1 H1B 0.9800 . ?
C1 H1C 0.9800 . ?
C2 C3 1.486(4) . ?
C2 H2A 0.9800 . ?
C2 H2B 0.9800 . ?
C2 H2C 0.9800 . ?
C3 N9 1.359(3) . ?
C3 C4 1.383(4) . ?
C4 C5 1.395(4) . ?
C4 H4 0.9500 . ?
C5 N8 1.342(3) . ?
C5 C6 1.463(4) . ?
C6 N7 1.340(3) . ?
C6 C7 1.397(3) . ?
C7 C8 1.379(3) . ?
C7 H7 0.9500 . ?
C8 N6 1.362(3) . ?
C8 C9 1.493(4) . ?
C9 H9A 0.9800 . ?
C9 H9B 0.9800 . ?
C9 H9C 0.9800 . ?
C10 N6 1.455(3) . ?
C10 C11 1.527(4) . ?
C10 H10A 0.9900 . ?
C10 H10B 0.9900 . ?
C11 N5 1.458(3) . ?
C11 H11A 0.9900 . ?
C11 H11B 0.9900 . ?
C12 N5 1.474(4) . ?
C12 C13 1.539(5) . ?
C12 H12A 0.9900 . ?
C12 H12B 0.9900 . ?
C13 C14 1.545(7) . ?
C13 H13A 0.9900 . ?
C13 H13B 0.9900 . ?
C14 H14A 0.9800 . ?
C14 H14B 0.9800 . ?
C14 H14C 0.9800 . ?
C15 N5 1.459(4) . ?
C15 C16 1.541(4) . ?
C15 H15A 0.9900 . ?
C15 H15B 0.9900 . ?
C16 N4 1.459(3) . ?
C16 H16A 0.9900 . ?
C16 H16B 0.9900 . ?
C17 C18 1.492(4) . ?
C17 H17A 0.9800 . ?
C17 H17B 0.9800 . ?
C17 H17C 0.9800 . ?
C18 N4 1.363(3) . ?
C18 C19 1.368(4) . ?
C19 C20 1.401(4) . ?
C19 H19 0.9500 . ?
C20 N3 1.343(3) . ?
C20 C21 1.448(4) . ?
C21 N1 1.342(3) . ?
C21 C22 1.400(4) . ?
C22 C23 1.381(4) . ?
C22 H22 0.9500 . ?
C23 N2 1.356(4) . ?
C23 C24 1.506(4) . ?
C24 H24A 0.9800 . ?
C24 H24B 0.9800 . ?
C24 H24C 0.9800 . ?
C25 N2 1.449(4) . ?
C25 H25A 0.9800 . ?
C25 H25B 0.9800 . ?
C25 H25C 0.9800 . ?
C26 N10 1.170(4) . ?
C26 S2 1.630(3) . ?
C27 N11 1.160(3) . ?
C27 S1 1.630(3) . ?
N1 N2 1.362(3) . ?
N1 Fe1 2.226(2) . ?
N3 N4 1.367(3) . ?
N3 Fe1 2.304(2) . ?
N6 N7 1.365(3) . ?
N7 Fe1 2.235(2) . ?
N8 N9 1.363(3) . ?
N8 Fe1 2.274(2) . ?
N10 Fe1 2.085(3) . ?
N11 Fe1 2.099(3) . ?
